data_2001975
loop_
_publ_author_name
'Bermejo, E.'
'Casti\~neiras, A.'
'Dom\'inguez, R.'
'Str\"ahle, J.'
'Hiller, W.'

_publ_section_title
;Structure of
 diaqua[1,8-bis(2-pyridyl)-3,6-dithiaoctane-<i>N</i>,<i>N'</i>,<i>S</i>,<i>S'</i>]nickel(II)
 diperchlorate at 243 K
;
_journal_issue 2
_journal_name_full 'Acta Crystallographica Section C'
_journal_page_first 324
_journal_page_last 326
_journal_paper_doi 10.1107/S0108270192006474
_journal_volume 49
_journal_year 1993
_chemical_formula_moiety 'C16 H24 N2 Ni1 O2 S2,2(Cl1 O4)'
_chemical_formula_sum 'C16 H24 Cl2 N2 Ni O10 S2'
_chemical_formula_weight 598.12
_space_group_IT_number 14
_space_group_name_Hall '-P 2yn'
_space_group_name_H-M_alt 'P 1 21/n 1'
_symmetry_cell_setting monoclinic
_symmetry_space_group_name_Hall '-P 2yn'
_symmetry_space_group_name_H-M 'P 1 21/n 1'
_cell_angle_alpha 90
_cell_angle_beta 107.480(10)
_cell_angle_gamma 90
_cell_formula_units_Z 4
_cell_length_a 11.6390(10)
_cell_length_b 13.2160(10)
_cell_length_c 15.698(2)
_cell_volume 2303.2(4)
_diffrn_radiation_type Mo
_diffrn_radiation_wavelength 0.70930
_exptl_absorpt_coefficient_mu 1.3072
_exptl_crystal_density_diffrn 1.725
_exptl_crystal_F_000 1232
_cod_data_source_file sh1005.cif
_cod_data_source_block sh1005a
_cod_original_cell_volume 2303.2
_cod_original_formula_sum 'C16 H24 Cl2 N2 Ni1 O10 S2'
_cod_database_code 2001975

loop_
_space_group_symop_id
_space_group_symop_operation_xyz
1 x,y,z
2 -x+1/2,y+1/2,-z+1/2
3 -x,-y,-z
4 x+1/2,-y+1/2,z+1/2

loop_
_atom_site_label
_atom_site_fract_x
_atom_site_fract_y
_atom_site_fract_z
_atom_site_U_iso_or_equiv
Ni .97018(4) -.01087(4) .24140(3) .0188(2)
S(1) 1.18215(9) -.03997(8) .26749(7) .0263(4)
S(2) 1.01205(9) .08313(8) .61469(6) .0239(4)
N(1) .9996(3) .1308(3) .3053(2) .0240(10)
N(2) .9526(3) -.1513(3) .1752(2) .0220(10)
C(1) .9193(4) .1583(3) .3472(3) .024(2)
C(2) .9237(4) .2493(4) .3908(3) .032(2)
C(3) 1.0159(5) .3156(4) .3930(3) .037(2)
C(4) 1.0990(4) .2877(4) .3511(3) .037(2)
C(5) 1.0903(4) .1960(3) .3078(3) .027(2)
C(6) 1.1830(4) .1683(3) .2620(3) .033(2)
C(7) 1.2616(4) .0780(4) .3043(3) .033(2)
C(8) 1.2171(4) -.1132(4) .3695(3) .035(2)
C(9) 1.1500(4) -.0810(4) .4327(3) .033(2)
C(10) .9545(4) -.2175(3) .3691(3) .030(2)
C(11) .8629(4) -.2391(3) .2784(3) .028(2)
C(12) .9132(4) -.2387(3) .2006(3) .023(2)
C(13) .9186(4) -.3283(3) .1565(3) .030(2)
C(14) .9643(4) -.3300(4) .0848(3) .032(2)
C(15) 1.0055(4) -.2407(4) .0592(3) .032(2)
C(16) .9979(4) -.1538(3) .1058(3) .027(2)
O(1) .7797(2) .0041(2) .2088(2) .0270(10)
O(2) .9417(3) .0708(2) .1217(2) .0280(10)
Cl(1) .37380(10) .12819(9) .61252(7) .0394(5)
O(11) .3657(5) .2283(3) .6339(3) .101(3)
O(12) .3229(4) .0664(3) .6654(3) .092(2)
O(13) .4944(5) .1071(6) .6272(5) .179(5)
O(14) .3181(7) .1111(6) .5263(3) .194(5)
Cl(2) .70311(9) -.06421(8) -.04713(7) .0290(5)
O(21) 1.3088(3) .5060(3) .4549(2) .050(2)
O(22) 1.1606(3) .5300(3) .5250(2) .051(2)
O(23) 1.1121(3) .5495(3) .3702(2) .048(2)
O(24) 1.2336(3) .6685(3) .4662(3) .050(2)
H1 .855(6) .110(5) .342(4) ?
H2 .865(6) .272(5) .417(4) ?
H3 1.028(6) .388(5) .422(4) ?
H4 1.162(6) .336(5) .352(4) ?
H11 .744(6) -.029(5) .242(4) ?
H12 .756(5) -.007(5) .158(4) ?
H21 .902(6) .051(5) .080(4) ?
H22 .911(6) .125(5) .133(4) ?
H61 1.138(6) .157(5) .199(4) ?
H62 1.237(6) .223(5) .269(4) ?
H71 1.284(6) .078(5) .378(4) ?
H72 1.331(6) .078(5) .283(4) ?
H81 1.305(6) -.109(5) .401(4) ?
H82 1.190(5) -.178(5) .348(4) ?
H91 1.173(6) -.129(5) .482(4) ?
H92 1.174(5) -.015(5) .452(4) ?
H101 .925(6) -.235(5) .413(4) ?
H102 1.043(6) -.250(5) .376(4) ?
H111 .830(6) -.301(5) .280(4) ?
H112 .798(5) -.188(5) .264(4) ?
H131 .891(6) -.390(5) .177(4) ?
H141 .957(6) -.393(5) .060(4) ?
H151 1.043(6) -.239(5) .009(4) ?
H161 1.029(6) -.089(5) .095(4) ?

loop_
_geom_angle_atom_site_label_1
_geom_angle_atom_site_label_2
_geom_angle_atom_site_label_3
_geom_angle
S(1) Ni S(2) 88.98(3)
S(1) Ni O(2) 96.45(7)
S(1) Ni N(2) 83.45(7)
S(2) Ni O(2) 171.38(7)
S(2) Ni N(2) 94.69(7)
O(1) Ni N(1) 92.34(9)
O(2) Ni N(1) 85.90(10)
N(1) Ni N(2) 175.80(10)
S(1) Ni O(1) 174.56(7)
S(1) Ni N(1) 92.82(8)
S(2) Ni O(1) 93.01(7)
S(2) Ni N(1) 87.11(8)
O(1) Ni O(2) 82.20(10)
O(1) Ni N(2) 91.33(9)
O(2) Ni N(2) 92.61(9)
S(1) C(7) C(6) 110.5(2)
S(1) C(8) C(9) 114.3(3)
S(2) C(9) C(8) 114.2(2)
S(2) C(10) C(11) 111.9(2)
C(7) S(1) C(8) 102.7(2)
C(9) S(2) C(10) 103.0(2)
C(1) N(1) C(5) 117.7(3)
C(12) N(2) C(16) 118.0(3)
N(1) C(1) C(2) 123.4(4)
C(1) C(2) C(3) 118.7(3)
C(2) C(3) C(4) 118.2(3)
C(3) C(4) C(5) 120.9(3)
N(1) C(5) C(4) 121.0(4)
N(1) C(5) C(6) 119.7(3)
C(4) C(5) C(6) 119.4(3)
C(5) C(6) C(7) 113.8(3)
C(10) C(11) C(12) 115.1(3)
N(2) C(12) C(11) 119.5(3)
N(2) C(12) C(13) 121.0(3)
C(11) C(12) C(13) 119.5(3)
C(12) C(13) C(14) 120.6(3)
C(13) C(14) C(15) 118.5(3)
C(14) C(15) C(16) 118.4(3)
N(2) C(16) C(15) 123.6(3)
O(11) Cl(1) O(12) 109.9(3)
O(11) Cl(1) O(13) 107.1(3)
O(11) Cl(1) O(14) 111.3(4)
O(12) Cl(1) O(13) 111.7(3)
O(12) Cl(1) O(14) 109.7(3)
O(13) Cl(1) O(14) 107.1(4)
O(21) Cl(2) O(22) 108.0(2)
O(21) Cl(2) O(23) 110.2(2)
O(21) Cl(2) O(24) 109.9(2)
O(22) Cl(2) O(23) 109.7(2)
O(22) Cl(2) O(24) 108.6(2)
O(23) Cl(2) O(24) 110.5(2)

loop_
_geom_bond_atom_site_label_1
_geom_bond_atom_site_label_2
_geom_bond_distance
Ni S(1) 2.4073(8)
Ni O(1) 2.130(2)
Ni N(1) 2.104(2)
Ni S(2) 2.4038(8)
Ni O(2) 2.105(2)
Ni N(2) 2.106(2)
S(1) C(7) 1.816(3)
S(1) C(8) 1.809(3)
S(2) C(9) 1.808(3)
S(2) C(10) 1.819(3)
N(1) C(1) 1.344(4)
N(1) C(5) 1.354(4)
N(2) C(12) 1.347(4)
C(12) C(13) 1.383(4)
C(13) C(14) 1.382(5)
C(14) C(15) 1.379(5)
C(15) C(16) 1.379(4)
N(2) C(16) 1.346(4)
C(1) C(2) 1.377(4)
C(2) C(3) 1.378(6)
C(3) C(4) 1.373(5)
C(4) C(5) 1.380(5)
C(5) C(6) 1.509(5)
C(6) C(7) 1.529(5)
C(8) C(9) 1.497(5)
C(10) C(11) 1.528(4)
C(11) C(12) 1.505(4)
Cl(1) O(11) 1.376(3)
Cl(1) O(12) 1.415(3)
Cl(1) O(13) 1.382(4)
Cl(1) O(14) 1.333(4)
Cl(2) O(21) 1.443(3)
Cl(2) O(22) 1.438(3)
Cl(2) O(23) 1.420(3)
Cl(2) O(24) 1.423(3)
O(1) H11 0.87(6)
O(1) H12 0.78(5)
O(2) H21 0.73(5)
O(2) H22 0.85(6)
C(11) H112 0.98(5)
C(13) H131 0.98(5)
C(14) H141 0.91(5)
C(15) H151 1.02(5)
C(16) H161 0.96(5)
C(1) H1 0.96(6)
C(2) H2 0.95(5)
C(3) H3 1.05(5)
C(4) H4 0.96(5)
C(6) H61 0.98(6)
C(6) H62 0.94(5)
C(7) H71 1.11(5)
C(7) H72 0.96(6)
C(8) H81 1.00(5)
C(8) H82 0.94(5)
C(9) H91 0.97(5)
C(9) H92 0.94(5)
C(10) H101 0.88(5)
C(10) H102 1.09(5)
C(11) H111 0.90(5)
